data_4303791
loop_
_publ_author_name
'Joshua L. Mertz'
'Nan Ding'
'Mercouri G. Kanatzidis'

_publ_section_title
;
Three-Dimensional Frameworks of Cubic (NH4)5Ga4SbS10,
(NH4)4Ga4SbS9(OH).H2O, and (NH4)3Ga4SbS9(OH2).2H2O
;
_journal_name_full 'Inorganic Chemistry'
_journal_page_first 10898
_journal_page_last 10900
_journal_paper_doi 10.1021/ic901927r
_journal_volume 48
_journal_year 2009
_chemical_formula_sum 'Ga4 H20 N5 S10 Sb'
_chemical_formula_weight 811.44
_chemical_name_systematic
; 
 ? 
;
_space_group_IT_number 198
_symmetry_cell_setting cubic
_symmetry_space_group_name_Hall 'P 2ac 2ab 3'
_symmetry_space_group_name_H-M 'P 21 3'
_atom_sites_solution_hydrogens notdet
_atom_sites_solution_primary direct
_atom_sites_solution_secondary difmap
_audit_author_name 'Mercouri G. Kanatzidis'
_audit_contact_author_address
;
Department of Chemistry
Northwestern University
2145 North Sheridan Road
Evanston, IL 60208
USA

;
_audit_contact_author_email m-kanatzidis@northwestern.edu
_audit_contact_author_fax 847-491-5937
_audit_contact_author_phone 847-467-1541
_audit_creation_method SHELXL-97
_audit_update_record
;
2009-10-28 # Formatted by publCIF
;
_cell_angle_alpha 90.00
_cell_angle_beta 90.00
_cell_angle_gamma 90.00
_cell_formula_units_Z 4
_cell_length_a 12.9000(5)
_cell_length_b 12.9000(5)
_cell_length_c 12.9000(5)
_cell_measurement_reflns_used 33015
_cell_measurement_temperature 100
_cell_measurement_theta_max 64.35
_cell_measurement_theta_min 5.47
_cell_volume 2146.69(14)
_computing_cell_refinement X-area
_computing_data_collection X-area
_computing_data_reduction X-area
_computing_structure_refinement 'SHELXL-97 (Sheldrick, 1997)'
_computing_structure_solution 'SHELXS-97 (Sheldrick, 1990)'
_diffrn_ambient_temperature 100
_diffrn_measured_fraction_theta_full 0.962
_diffrn_measured_fraction_theta_max 0.962
_diffrn_measurement_device_type 'STOE IPDS 2'
_diffrn_measurement_method 'rotation method'
_diffrn_radiation_monochromator graphite
_diffrn_radiation_source 'fine-focus sealed tube'
_diffrn_radiation_type MoK\a
_diffrn_radiation_wavelength 0.71073
_diffrn_reflns_av_R_equivalents 0.0644
_diffrn_reflns_av_sigmaI/netI 0.0339
_diffrn_reflns_limit_h_max 19
_diffrn_reflns_limit_h_min -19
_diffrn_reflns_limit_k_max 19
_diffrn_reflns_limit_k_min -19
_diffrn_reflns_limit_l_max 17
_diffrn_reflns_limit_l_min -19
_diffrn_reflns_number 18526
_diffrn_reflns_theta_full 32.19
_diffrn_reflns_theta_max 32.19
_diffrn_reflns_theta_min 2.73
_exptl_absorpt_coefficient_mu 7.165
_exptl_absorpt_correction_T_max 0.8817
_exptl_absorpt_correction_T_min 0.7176
_exptl_absorpt_correction_type numerical
_exptl_absorpt_process_details XRED32
_exptl_crystal_colour red
_exptl_crystal_density_diffrn 2.511
_exptl_crystal_density_method 'not measured'
_exptl_crystal_description polyhedral
_exptl_crystal_F_000 1560
_exptl_crystal_size_max 0.04
_exptl_crystal_size_mid 0.03
_exptl_crystal_size_min 0.02
_refine_diff_density_max 3.945
_refine_diff_density_min -1.711
_refine_diff_density_rms 0.294
_refine_ls_abs_structure_details 'Flack H D (1983), Acta Cryst. A39, 876-881'
_refine_ls_abs_structure_Flack 0.04(4)
_refine_ls_extinction_method none
_refine_ls_goodness_of_fit_ref 1.398
_refine_ls_hydrogen_treatment undef
_refine_ls_matrix_type full
_refine_ls_number_parameters 61
_refine_ls_number_reflns 2453
_refine_ls_number_restraints 0
_refine_ls_restrained_S_all 1.398
_refine_ls_R_factor_all 0.0777
_refine_ls_R_factor_gt 0.0737
_refine_ls_shift/su_max 0.000
_refine_ls_shift/su_mean 0.000
_refine_ls_structure_factor_coef Fsqd
_refine_ls_weighting_details 'calc w=1/[\s^2^(Fo^2^)+(0.0085P)^2^+45.1772P] where P=(Fo^2^+2Fc^2^)/3'
_refine_ls_weighting_scheme calc
_refine_ls_wR_factor_gt 0.1388
_refine_ls_wR_factor_ref 0.1402
_reflns_number_gt 2377
_reflns_number_total 2453
_reflns_threshold_expression >2sigma(I)
_cod_data_source_file ic901927r_si_004.cif
_cod_data_source_block 02159d1214
_cod_database_code 4303791

loop_
_symmetry_equiv_pos_as_xyz
'x, y, z'
'-x+1/2, -y, z+1/2'
'-x, y+1/2, -z+1/2'
'x+1/2, -y+1/2, -z'
'z, x, y'
'z+1/2, -x+1/2, -y'
'-z+1/2, -x, y+1/2'
'-z, x+1/2, -y+1/2'
'y, z, x'
'-y, z+1/2, -x+1/2'
'y+1/2, -z+1/2, -x'
'-y+1/2, -z, x+1/2'

loop_
_atom_site_label
_atom_site_type_symbol
_atom_site_fract_x
_atom_site_fract_y
_atom_site_fract_z
_atom_site_U_iso_or_equiv
_atom_site_adp_type
_atom_site_occupancy
_atom_site_symmetry_multiplicity
_atom_site_calc_flag
_atom_site_refinement_flags
_atom_site_disorder_assembly
_atom_site_disorder_group
Sb1 Sb 0.63895(5) 0.36105(5) 0.86105(5) 0.01114(19) Uani 1 3 d S . .
Ga1 Ga 0.72152(9) 0.22188(9) 1.08382(9) 0.0138(2) Uani 1 1 d . . .
Ga2 Ga 0.65548(11) 0.15548(11) 1.34452(11) 0.0249(5) Uani 1 3 d S . .
S4 S 0.6873(2) 0.18436(19) 0.9130(2) 0.0155(4) Uani 1 1 d . . .
S5 S 0.6137(2) 0.1185(2) 1.1762(2) 0.0222(5) Uani 1 1 d . . .
S6 S 0.6872(2) 0.3936(2) 1.1075(2) 0.0165(5) Uani 1 1 d . . .
S7 S 0.5575(3) 0.0575(3) 1.4425(3) 0.0505(19) Uani 1 3 d S . .
N1 N 0.9486(8) 0.4486(8) 1.0514(8) 0.024(3) Uani 1 3 d S . .
N2 N 0.4438(10) 0.3176(13) 1.1597(11) 0.046(3) Uani 1 1 d . . .
N3 N 0.3680(16) 0.3680(16) 1.3680(16) 0.105(13) Uani 1 3 d S . .

loop_
_atom_site_aniso_label
_atom_site_aniso_U_11
_atom_site_aniso_U_22
_atom_site_aniso_U_33
_atom_site_aniso_U_23
_atom_site_aniso_U_13
_atom_site_aniso_U_12
Sb1 0.01114(19) 0.01114(19) 0.01114(19) 0.0009(2) -0.0009(2) -0.0009(2)
Ga1 0.0145(5) 0.0126(5) 0.0143(5) 0.0001(4) -0.0031(4) -0.0009(4)
Ga2 0.0249(5) 0.0249(5) 0.0249(5) -0.0031(5) -0.0031(5) 0.0031(5)
S4 0.0200(11) 0.0118(10) 0.0147(11) -0.0010(9) -0.0044(9) -0.0013(9)
S5 0.0198(12) 0.0240(13) 0.0227(13) 0.0014(10) -0.0014(10) -0.0074(9)
S6 0.0220(12) 0.0123(10) 0.0151(11) -0.0016(8) -0.0039(9) -0.0008(9)
S7 0.0505(19) 0.0505(19) 0.0505(19) 0.0117(17) 0.0117(17) -0.0117(17)
N1 0.024(3) 0.024(3) 0.024(3) 0.002(4) 0.002(4) -0.002(4)
N2 0.028(6) 0.066(9) 0.044(8) -0.009(7) -0.012(5) 0.000(6)
N3 0.105(13) 0.105(13) 0.105(13) -0.027(13) -0.027(13) -0.027(13)

loop_
_atom_type_symbol
_atom_type_description
_atom_type_scat_dispersion_real
_atom_type_scat_dispersion_imag
_atom_type_scat_source
N N 0.0061 0.0033 'International Tables Vol C Tables 4.2.6.8 and 6.1.1.4'
H H 0.0000 0.0000 'International Tables Vol C Tables 4.2.6.8 and 6.1.1.4'
S S 0.1246 0.1234 'International Tables Vol C Tables 4.2.6.8 and 6.1.1.4'
Ga Ga 0.2307 1.6083 'International Tables Vol C Tables 4.2.6.8 and 6.1.1.4'
Sb Sb -0.5866 1.5461 'International Tables Vol C Tables 4.2.6.8 and 6.1.1.4'

loop_
_geom_angle_atom_site_label_1
_geom_angle_atom_site_label_2
_geom_angle_atom_site_label_3
_geom_angle
_geom_angle_site_symmetry_1
_geom_angle_site_symmetry_3
_geom_angle_publ_flag
S4 Sb1 S4 94.98(9) 10_646 . ?
S4 Sb1 S4 94.98(9) 10_646 7_665 ?
S4 Sb1 S4 94.98(9) . 7_665 ?
S5 Ga1 S6 114.40(11) . 8_746 ?
S5 Ga1 S6 112.48(12) . . ?
S6 Ga1 S6 111.32(14) 8_746 . ?
S5 Ga1 S4 105.20(11) . . ?
S6 Ga1 S4 105.53(10) 8_746 . ?
S6 Ga1 S4 107.20(10) . . ?
S7 Ga2 S5 106.94(9) . 11_567 ?
S7 Ga2 S5 106.94(9) . 8_746 ?
S5 Ga2 S5 111.88(8) 11_567 8_746 ?
S7 Ga2 S5 106.94(9) . . ?
S5 Ga2 S5 111.88(8) 11_567 . ?
S5 Ga2 S5 111.88(8) 8_746 . ?
Ga1 S4 Sb1 96.60(10) . . ?
Ga1 S5 Ga2 103.39(13) . . ?
Ga1 S6 Ga1 102.50(11) 11_567 . ?

loop_
_geom_bond_atom_site_label_1
_geom_bond_atom_site_label_2
_geom_bond_distance
_geom_bond_site_symmetry_2
_geom_bond_publ_flag
Sb1 S4 2.457(3) 10_646 ?
Sb1 S4 2.457(3) . ?
Sb1 S4 2.457(3) 7_665 ?
Ga1 S5 2.266(3) . ?
Ga1 S6 2.269(3) 8_746 ?
Ga1 S6 2.280(3) . ?
Ga1 S4 2.299(3) . ?
Ga2 S7 2.190(8) . ?
Ga2 S5 2.288(3) 11_567 ?
Ga2 S5 2.288(3) 8_746 ?
Ga2 S5 2.288(3) . ?
S6 Ga1 2.269(3) 11_567 ?
